data_1517249
loop_
_publ_author_name
'Kasare, Sanghratna'
'Bankar, Siddheshwar K.'
'Ramasastry, S. S. V.'

_publ_section_title
;
 Expeditious Metal-Free Access to Functionalized Polycyclic Acetals under
 Mild Aqueous Conditions.
;
_journal_issue 16
_journal_name_full 'Organic letters'
_journal_page_first 4284
_journal_page_last 4287
_journal_paper_doi 10.1021/ol501986f
_journal_volume 16
_journal_year 2014
_chemical_formula_moiety 'C15 H22 O5'
_chemical_formula_sum 'C15 H22 O5'
_chemical_formula_weight 282.32
_space_group_crystal_system monoclinic
_space_group_IT_number 9
_space_group_name_Hall 'C -2yc'
_space_group_name_H-M_alt 'C 1 c 1'
_symmetry_space_group_name_Hall 'C -2yc'
_symmetry_space_group_name_H-M 'C 1 c 1'
_atom_sites_solution_hydrogens mixed
_cell_angle_alpha 90
_cell_angle_beta 104.60(2)
_cell_angle_gamma 90
_cell_formula_units_Z 4
_cell_length_a 10.478(4)
_cell_length_b 15.304(6)
_cell_length_c 9.535(3)
_cell_measurement_reflns_used 2972
_cell_measurement_temperature 296.(2)
_cell_measurement_theta_max 25.1559
_cell_measurement_theta_min 2.4096
_cell_volume 1479.6(9)
_computing_cell_refinement 'SAINT V8.34A (Bruker AXS Inc., 2013)'
_computing_data_collection 'Bruker Instrument Service v2013.12.0.0'
_computing_data_reduction 'SAINT V8.34A (Bruker AXS Inc., 2013)'
_computing_molecular_graphics 'SHELXTL (Bruker AXS)'
_computing_publication_material 'SHELXTL (Bruker AXS)'
_computing_structure_refinement 'SHELXL-2014 (Sheldrick, 2014)'
_computing_structure_solution 'SHELXS-2014 (Sheldrick, 2014)'
_diffrn_ambient_temperature 296.(2)
_diffrn_detector_area_resol_mean 8.3333
_diffrn_measured_fraction_theta_full 0.992
_diffrn_measured_fraction_theta_max 0.992
_diffrn_measurement_device_type 'Bruker Kappa APEX II'
_diffrn_measurement_method 'phi and omega scans'
_diffrn_radiation_monochromator graphite
_diffrn_radiation_type 'Mo K\a'
_diffrn_radiation_wavelength 0.71073
_diffrn_reflns_av_R_equivalents 0.0184
_diffrn_reflns_av_unetI/netI 0.0208
_diffrn_reflns_limit_h_max 12
_diffrn_reflns_limit_h_min -9
_diffrn_reflns_limit_k_max 15
_diffrn_reflns_limit_k_min -18
_diffrn_reflns_limit_l_max 11
_diffrn_reflns_limit_l_min -11
_diffrn_reflns_number 4988
_diffrn_reflns_theta_full 25.36
_diffrn_reflns_theta_max 25.36
_diffrn_reflns_theta_min 2.41
_diffrn_source 'sealed tube'
_diffrn_source_type 'fine focus'
_exptl_absorpt_coefficient_mu 0.094
_exptl_absorpt_correction_T_max 0.7452
_exptl_absorpt_correction_T_min 0.6700
_exptl_absorpt_correction_type multi-scan
_exptl_absorpt_process_details 'SADABS V2014/2 (Bruker AXS Inc.)'
_exptl_crystal_colour colorless
_exptl_crystal_density_diffrn 1.267
_exptl_crystal_density_method 'not measured'
_exptl_crystal_description block
_exptl_crystal_F_000 608
_exptl_crystal_size_max 0.40
_exptl_crystal_size_mid 0.30
_exptl_crystal_size_min 0.22
_refine_diff_density_max 0.159
_refine_diff_density_min -0.150
_refine_ls_extinction_method none
_refine_ls_goodness_of_fit_ref 0.850
_refine_ls_hydrogen_treatment mixed
_refine_ls_matrix_type full
_refine_ls_number_parameters 187
_refine_ls_number_reflns 1940
_refine_ls_number_restraints 2
_refine_ls_restrained_S_all 0.850
_refine_ls_R_factor_all 0.0326
_refine_ls_R_factor_gt 0.0303
_refine_ls_shift/su_max 0.004
_refine_ls_shift/su_mean 0.001
_refine_ls_structure_factor_coef Fsqd
_refine_ls_weighting_details 'w=1/[\s^2^(Fo^2^)+(0.1000P)^2^] where P=(Fo^2^+2Fc^2^)/3'
_refine_ls_weighting_scheme calc
_refine_ls_wR_factor_gt 0.0956
_refine_ls_wR_factor_ref 0.0996
_reflns_number_gt 1823
_reflns_number_total 1940
_reflns_threshold_expression 'I > 2\s(I)'
_cod_data_source_file ol501986f_si_003.cif
_cod_data_source_block I
_cod_depositor_comments 'Adding full bibliography for 1517248--1517249.cif.'
_cod_database_code 1517249

loop_
_space_group_symop_operation_xyz
'x, y, z'
'x, -y, z+1/2'
'x+1/2, y+1/2, z'
'x+1/2, -y+1/2, z+1/2'

loop_
_atom_site_type_symbol
_atom_site_label
_atom_site_fract_x
_atom_site_fract_y
_atom_site_fract_z
_atom_site_U_iso_or_equiv
_atom_site_adp_type
_atom_site_calc_flag
_atom_site_refinement_flags_adp
_atom_site_refinement_flags_posn
_atom_site_occupancy
O O1 0.89972(17) 0.17339(9) 0.58262(16) 0.0395(4) Uani d . . 1
O O2 0.71671(17) 0.22832(11) 0.40987(18) 0.0434(4) Uani d . . 1
O O3 0.7842(2) 0.11293(12) 0.10061(19) 0.0531(5) Uani d . . 1
H H4 0.702(4) 0.105(3) 0.070(5) 0.08 Uiso d U . 1
O O4 0.74941(17) 0.25840(11) 0.12548(17) 0.0438(4) Uani d . . 1
O O5 1.0307(2) 0.43755(11) 0.4671(2) 0.0521(5) Uani d . . 1
C C1 0.7167(4) 0.1186(2) 0.6747(4) 0.0722(9) Uani d . . 1
H H17 0.654 0.1635 0.6349 0.108 Uiso calc U R 1
H H16 0.697 0.095 0.7601 0.108 Uiso calc U R 1
H H1 0.7118 0.073 0.6044 0.108 Uiso calc U R 1
C C2 0.8534(3) 0.15686(15) 0.7134(3) 0.0437(6) Uani d . . 1
C C3 0.8474(2) 0.24348(14) 0.4933(2) 0.0376(5) Uani d . . 1
H H15 0.8466 0.2948 0.5546 0.045 Uiso calc U R 1
C C4 0.9388(2) 0.26251(14) 0.3950(2) 0.0359(5) Uani d . . 1
H H7 1.0291 0.2713 0.4539 0.043 Uiso calc U R 1
C C5 0.8922(2) 0.34270(15) 0.3069(2) 0.0373(5) Uani d . . 1
C C6 0.9470(2) 0.42729(15) 0.3530(2) 0.0378(5) Uani d . . 1
C C7 0.9031(3) 0.50440(17) 0.2548(3) 0.0523(7) Uani d . . 1
H H11 0.911 0.557 0.3132 0.063 Uiso calc U R 1
H H12 0.9613 0.5105 0.1908 0.063 Uiso calc U R 1
C C8 0.7643(3) 0.49636(18) 0.1655(4) 0.0626(8) Uani d . . 1
H H2 0.7453 0.5439 0.0961 0.075 Uiso calc U R 1
H H8 0.7046 0.5012 0.2279 0.075 Uiso calc U R 1
C C9 0.9523(4) 0.0917(3) 0.7948(4) 0.0755(10) Uani d . . 1
H H21 0.9517 0.0408 0.7358 0.113 Uiso calc U R 1
H H3 0.9298 0.0754 0.8827 0.113 Uiso calc U R 1
H H22 1.0387 0.1175 0.8178 0.113 Uiso calc U R 1
C C10 0.7065(3) 0.16016(15) 0.3054(3) 0.0453(6) Uani d . . 1
H H13 0.6157 0.1556 0.2489 0.054 Uiso calc U R 1
H H14 0.7308 0.105 0.3551 0.054 Uiso calc U R 1
C C11 0.7947(2) 0.17688(15) 0.2047(2) 0.0394(5) Uani d . . 1
C C12 0.7992(2) 0.33521(15) 0.1797(2) 0.0398(5) Uani d . . 1
C C13 0.9353(2) 0.18631(15) 0.2900(3) 0.0386(5) Uani d . . 1
H H5 0.9918 0.1984 0.2259 0.046 Uiso calc U R 1
H H6 0.9655 0.133 0.3431 0.046 Uiso calc U R 1
C C14 0.7409(3) 0.40979(19) 0.0848(3) 0.0572(7) Uani d . . 1
H H10 0.6468 0.4005 0.0482 0.069 Uiso calc U R 1
H H9 0.7795 0.4121 0.0025 0.069 Uiso calc U R 1
C C15 0.8579(4) 0.2391(2) 0.8032(3) 0.0715(11) Uani d . . 1
H H19 0.9435 0.2654 0.8192 0.107 Uiso calc U R 1
H H18 0.8409 0.2245 0.8947 0.107 Uiso calc U R 1
H H20 0.7922 0.2794 0.7525 0.107 Uiso calc U R 1

loop_
_atom_site_aniso_label
_atom_site_aniso_U_11
_atom_site_aniso_U_22
_atom_site_aniso_U_33
_atom_site_aniso_U_12
_atom_site_aniso_U_13
_atom_site_aniso_U_23
O1 0.0466(10) 0.0385(8) 0.0349(8) 0.0016(7) 0.0131(7) 0.0032(6)
O2 0.0364(9) 0.0518(9) 0.0422(9) 0.0006(7) 0.0105(7) -0.0002(7)
O3 0.0609(12) 0.0502(10) 0.0443(10) -0.0061(9) 0.0063(9) -0.0132(7)
O4 0.0452(10) 0.0443(9) 0.0353(9) -0.0058(7) -0.0023(7) 0.0027(6)
O5 0.0552(12) 0.0465(10) 0.0463(10) -0.0055(8) -0.0028(9) -0.0065(7)
C1 0.068(2) 0.089(2) 0.0623(18) -0.0265(18) 0.0219(15) 0.0103(16)
C2 0.0558(15) 0.0442(12) 0.0350(12) -0.0079(11) 0.0185(11) 0.0033(9)
C3 0.0437(13) 0.0367(10) 0.0318(11) 0.0002(10) 0.0087(10) 0.0027(8)
C4 0.0338(12) 0.0380(11) 0.0330(11) -0.0062(9) 0.0027(9) 0.0013(8)
C5 0.0367(12) 0.0394(11) 0.0348(11) -0.0032(9) 0.0073(9) 0.0028(8)
C6 0.0396(12) 0.0398(11) 0.0346(11) -0.0042(10) 0.0104(10) -0.0021(9)
C7 0.0602(16) 0.0412(13) 0.0534(15) -0.0065(11) 0.0105(13) 0.0070(11)
C8 0.0612(17) 0.0450(14) 0.0706(18) -0.0019(12) -0.0040(14) 0.0159(12)
C9 0.092(3) 0.083(2) 0.0566(19) 0.0177(19) 0.0275(18) 0.0329(16)
C10 0.0396(13) 0.0469(13) 0.0464(14) -0.0087(10) 0.0052(10) -0.0015(10)
C11 0.0425(13) 0.0362(10) 0.0363(12) -0.0044(9) 0.0037(10) -0.0024(8)
C12 0.0397(13) 0.0428(11) 0.0341(11) -0.0052(10) 0.0041(10) 0.0015(9)
C13 0.0366(12) 0.0403(11) 0.0392(12) 0.0003(9) 0.0099(10) 0.0005(9)
C14 0.0616(18) 0.0556(15) 0.0449(14) -0.0045(13) -0.0046(13) 0.0109(12)
C15 0.113(3) 0.0589(17) 0.0519(17) -0.0184(17) 0.039(2) -0.0086(13)

loop_
_atom_type_symbol
_atom_type_description
_atom_type_scat_dispersion_real
_atom_type_scat_dispersion_imag
_atom_type_scat_source
C C 0.0033 0.0016 'International Tables Vol C Tables 4.2.6.8 and 6.1.1.4'
H H 0.0000 0.0000 'International Tables Vol C Tables 4.2.6.8 and 6.1.1.4'
O O 0.0106 0.0060 'International Tables Vol C Tables 4.2.6.8 and 6.1.1.4'

loop_
_geom_angle_atom_site_label_1
_geom_angle_atom_site_label_2
_geom_angle_atom_site_label_3
_geom_angle
C3 O1 C2 119.19(18)
C3 O2 C10 113.75(19)
C11 O3 H4 104.(3)
C12 O4 C11 120.18(16)
C2 C1 H17 109.5
C2 C1 H16 109.5
H17 C1 H16 109.5
C2 C1 H1 109.5
H17 C1 H1 109.5
H16 C1 H1 109.5
O1 C2 C1 110.9(2)
O1 C2 C9 102.7(2)
C1 C2 C9 111.0(3)
O1 C2 C15 111.47(19)
C1 C2 C15 110.7(3)
C9 C2 C15 109.8(3)
O1 C3 O2 113.10(18)
O1 C3 C4 108.10(18)
O2 C3 C4 110.68(18)
O1 C3 H15 108.3
O2 C3 H15 108.3
C4 C3 H15 108.3
C5 C4 C3 109.50(19)
C5 C4 C13 107.84(18)
C3 C4 C13 109.92(18)
C5 C4 H7 109.9
C3 C4 H7 109.9
C13 C4 H7 109.8
C12 C5 C6 119.4(2)
C12 C5 C4 119.5(2)
C6 C5 C4 121.12(19)
O5 C6 C5 121.9(2)
O5 C6 C7 119.4(2)
C5 C6 C7 118.7(2)
C8 C7 C6 113.0(2)
C8 C7 H11 109.0
C6 C7 H11 109.0
C8 C7 H12 109.0
C6 C7 H12 109.0
H11 C7 H12 107.8
C7 C8 C14 111.7(3)
C7 C8 H2 109.3
C14 C8 H2 109.3
C7 C8 H8 109.3
C14 C8 H8 109.3
H2 C8 H8 107.9
C2 C9 H21 109.5
C2 C9 H3 109.5
H21 C9 H3 109.5
C2 C9 H22 109.5
H21 C9 H22 109.5
H3 C9 H22 109.5
O2 C10 C11 111.66(19)
O2 C10 H13 109.3
C11 C10 H13 109.3
O2 C10 H14 109.3
C11 C10 H14 109.3
H13 C10 H14 107.9
O3 C11 O4 105.98(17)
O3 C11 C13 110.4(2)
O4 C11 C13 109.98(18)
O3 C11 C10 112.7(2)
O4 C11 C10 107.43(19)
C13 C11 C10 110.23(19)
O4 C12 C5 122.9(2)
O4 C12 C14 112.26(19)
C5 C12 C14 124.8(2)
C11 C13 C4 106.62(19)
C11 C13 H5 110.4
C4 C13 H5 110.4
C11 C13 H6 110.4
C4 C13 H6 110.4
H5 C13 H6 108.6
C12 C14 C8 111.8(2)
C12 C14 H10 109.3
C8 C14 H10 109.3
C12 C14 H9 109.3
C8 C14 H9 109.3
H10 C14 H9 107.9
C2 C15 H19 109.5
C2 C15 H18 109.5
H19 C15 H18 109.5
C2 C15 H20 109.5
H19 C15 H20 109.5
H18 C15 H20 109.5

loop_
_geom_bond_atom_site_label_1
_geom_bond_atom_site_label_2
_geom_bond_distance
O1 C3 1.393(3)
O1 C2 1.470(3)
O2 C3 1.419(3)
O2 C10 1.428(3)
O3 C11 1.378(3)
O3 H4 0.85(4)
O4 C12 1.336(3)
O4 C11 1.473(3)
O5 C6 1.223(3)
C1 C2 1.504(4)
C1 H17 0.96
C1 H16 0.96
C1 H1 0.96
C2 C9 1.505(4)
C2 C15 1.516(4)
C3 C4 1.528(3)
C3 H15 0.98
C4 C5 1.498(3)
C4 C13 1.532(3)
C4 H7 0.98
C5 C12 1.355(3)
C5 C6 1.440(3)
C6 C7 1.505(3)
C7 C8 1.494(4)
C7 H11 0.97
C7 H12 0.97
C8 C14 1.520(4)
C8 H2 0.97
C8 H8 0.97
C9 H21 0.96
C9 H3 0.96
C9 H22 0.96
C10 C11 1.512(4)
C10 H13 0.97
C10 H14 0.97
C11 C13 1.500(3)
C12 C14 1.489(3)
C13 H5 0.97
C13 H6 0.97
C14 H10 0.97
C14 H9 0.97
C15 H19 0.96
C15 H18 0.96
C15 H20 0.96

loop_
_geom_hbond_atom_site_label_D
_geom_hbond_atom_site_label_H
_geom_hbond_atom_site_label_A
_geom_hbond_site_symmetry_A
_geom_hbond_distance_DH
_geom_hbond_distance_HA
_geom_hbond_distance_DA
_geom_hbond_angle_DHA
C7 H12 O5 2_564 0.97 2.55 3.457(4) 156.1
C4 H7 O4 4 0.98 2.51 3.452(3) 160.7
O3 H4 O5 4_454 0.85(4) 1.93(4) 2.750(3) 164.(4)

loop_
_geom_torsion_atom_site_label_1
_geom_torsion_atom_site_label_2
_geom_torsion_atom_site_label_3
_geom_torsion_atom_site_label_4
_geom_torsion
C3 O1 C2 C1 73.8(3)
C3 O1 C2 C9 -167.6(2)
C3 O1 C2 C15 -50.1(3)
C2 O1 C3 O2 -73.9(2)
C2 O1 C3 C4 163.17(17)
C10 O2 C3 O1 -65.8(2)
C10 O2 C3 C4 55.7(2)
O1 C3 C4 C5 -174.88(17)
O2 C3 C4 C5 60.8(2)
O1 C3 C4 C13 66.8(2)
O2 C3 C4 C13 -57.5(2)
C3 C4 C5 C12 -86.3(3)
C13 C4 C5 C12 33.2(3)
C3 C4 C5 C6 95.4(3)
C13 C4 C5 C6 -145.1(2)
C12 C5 C6 O5 179.6(2)
C4 C5 C6 O5 -2.1(4)
C12 C5 C6 C7 -2.6(3)
C4 C5 C6 C7 175.7(2)
O5 C6 C7 C8 -151.1(3)
C5 C6 C7 C8 31.0(3)
C6 C7 C8 C14 -51.8(3)
C3 O2 C10 C11 -55.8(3)
C12 O4 C11 O3 -149.7(2)
C12 O4 C11 C13 -30.4(3)
C12 O4 C11 C10 89.6(2)
O2 C10 C11 O3 -178.6(2)
O2 C10 C11 O4 -62.2(2)
O2 C10 C11 C13 57.6(3)
C11 O4 C12 C5 0.4(3)
C11 O4 C12 C14 -179.7(2)
C6 C5 C12 O4 175.9(2)
C4 C5 C12 O4 -2.5(4)
C6 C5 C12 C14 -4.1(4)
C4 C5 C12 C14 177.6(3)
O3 C11 C13 C4 176.17(19)
O4 C11 C13 C4 59.6(2)
C10 C11 C13 C4 -58.7(2)
C5 C4 C13 C11 -60.4(2)
C3 C4 C13 C11 58.9(2)
O4 C12 C14 C8 162.4(3)
C5 C12 C14 C8 -17.6(4)
C7 C8 C14 C12 44.8(3)
